data_7204106
loop_
_publ_author_name
'Katsuhara, Mao'
'Aragaki, Masanobu'
'Kimura, Shinya'
'Mori, Takehiko'
'Misaki, Yohji'
'Tanaka, Kazuyoshi'

_publ_section_title
;
 Tetrathiapentalene-based organic conductors with 1 &#x2236; 1
 composition
;
_journal_issue 9
_journal_name_full 'Journal of Materials Chemistry'
_journal_page_first 2125
_journal_paper_doi 10.1039/b101542g
_journal_volume 11
_journal_year 2001
_chemical_formula_sum 'C17 H14.5 Br2 Cl2.5 Ga S12'
_chemical_formula_weight 921.68
_space_group_IT_number 2
_symmetry_cell_setting triclinic
_symmetry_Int_Tables_number 2
_symmetry_space_group_name_Hall '-P 1'
_symmetry_space_group_name_H-M 'P -1'
_cell_angle_alpha 105.88(1)
_cell_angle_beta 93.89(1)
_cell_angle_gamma 76.65(1)
_cell_formula_units_Z 2
_cell_length_a 14.136(2)
_cell_length_b 14.361(3)
_cell_length_c 8.571(1)
_cell_measurement_reflns_used 25
_cell_measurement_temperature 293.2
_cell_measurement_theta_max 14.8
_cell_measurement_theta_min 12.6
_cell_volume 1628.3(5)
_computing_cell_refinement 'MSC/AFC Diffractometer Control'
_computing_data_collection 'MSC/AFC Diffractometer Control'
_computing_data_reduction 'teXsan for Windows (MSC, 1997)'
_computing_publication_material 'teXsan for Windows (MSC, 1997)'
_computing_structure_refinement 'teXsan for Windows (MSC, 1997)'
_computing_structure_solution
;
SIR97 (Altomare, et. al. 1997)
;
_diffrn_ambient_temperature 293.2
_diffrn_measurement_device AFC7R
_diffrn_measurement_method \w-2\q
_diffrn_orient_matrix_UB_11 0.00044
_diffrn_orient_matrix_UB_12 0.00969
_diffrn_orient_matrix_UB_13 -0.11111
_diffrn_orient_matrix_UB_21 0.04246
_diffrn_orient_matrix_UB_22 0.04860
_diffrn_orient_matrix_UB_23 0.04024
_diffrn_orient_matrix_UB_31 0.05902
_diffrn_orient_matrix_UB_32 -0.05528
_diffrn_orient_matrix_UB_33 -0.02738
_diffrn_radiation_detector 'scintillation counter'
_diffrn_radiation_monochromator graphite
_diffrn_radiation_source 'X-ray tube'
_diffrn_radiation_type 'Mo K\a'
_diffrn_radiation_wavelength 0.7107
_diffrn_reflns_av_R_equivalents 0.07808
_diffrn_reflns_av_sigmaI/netI 0.112
_diffrn_reflns_limit_h_max 19
_diffrn_reflns_limit_h_min -19
_diffrn_reflns_limit_k_max 19
_diffrn_reflns_limit_k_min -20
_diffrn_reflns_limit_l_max 12
_diffrn_reflns_limit_l_min 0
_diffrn_reflns_number 10082
_diffrn_reflns_reduction_process 'Lp corrections applied'
_diffrn_reflns_theta_max 30.00
_diffrn_reflns_theta_min 1.48
_diffrn_standards_decay_% -7.47
_diffrn_standards_interval_count 150
_diffrn_standards_number 3
_exptl_absorpt_coefficient_mu 4.291
_exptl_absorpt_correction_T_max 1.000
_exptl_absorpt_correction_T_min 0.291
_exptl_absorpt_correction_type
;
\y scans (North,Phillips & Matthews, 1968)
;
_exptl_crystal_colour black
_exptl_crystal_density_diffrn 1.880
_exptl_crystal_density_meas ?
_exptl_crystal_description block
_exptl_crystal_F_000 904.00
_exptl_crystal_size_max 0.70
_exptl_crystal_size_mid 0.20
_exptl_crystal_size_min 0.14
_refine_diff_density_max 1.43
_refine_diff_density_min -0.99
_refine_ls_extinction_method none
_refine_ls_goodness_of_fit_all 5.095
_refine_ls_goodness_of_fit_ref 5.100
_refine_ls_hydrogen_treatment noref
_refine_ls_matrix_type full
_refine_ls_number_constraints 0
_refine_ls_number_parameters 300
_refine_ls_number_reflns 2421
_refine_ls_number_restraints 0
_refine_ls_R_factor_all 0.0737
_refine_ls_R_factor_gt 0.0740
_refine_ls_shift/su_max 4.2500
_refine_ls_shift/su_mean 0.0866
_refine_ls_structure_factor_coef F
_refine_ls_weighting_details unit
_refine_ls_weighting_scheme sigma
_refine_ls_wR_factor_all 0.0930
_refine_ls_wR_factor_ref 0.0930
_reflns_number_gt 2421
_reflns_number_total 9491
_reflns_threshold_expression I>5.00\s(I)
_cod_data_source_file b101542g.txt
_cod_data_source_block (TTM-TTP)GaCl2Br2(PhCl)0.5
_cod_original_sg_symbol_H-M 'P -1       '
_cod_original_formula_sum 'C17 H14.50 Br2 Cl2.50 Ga S12 '
_cod_database_code 7204106

loop_
_symmetry_equiv_pos_as_xyz
'   +x,   +y,   +z'
'   -x,   -y,   -z'

loop_
_atom_site_label
_atom_site_fract_x
_atom_site_fract_y
_atom_site_fract_z
_atom_site_U_iso_or_equiv
_atom_site_occupancy
_atom_site_refinement_flags
_atom_site_adp_type
_atom_site_calc_flag
_atom_site_calc_attached_atom
Br(1) 0.60298(8) 0.7535(1) 0.2994(2) 0.0849(5) 0.831(3) S Uani d ?
Br(2) 0.8302(1) 0.8295(1) 0.2461(3) 0.1187(7) 0.732(3) S Uani d ?
Br(3) 0.7891(1) 0.5911(1) 0.0047(3) 0.1278(7) 0.711(3) S Uani d ?
Br(4) 0.8371(2) 0.6287(2) 0.4404(3) 0.1281(9) 0.647(3) S Uani d ?
Ga(1) 0.76509(7) 0.70241(8) 0.2462(1) 0.0661(3) 1.000 . Uani d ?
Cl(1) 0.354(2) 0.159(2) 0.182(4) 0.55(2) 0.500 S Uiso d ?
S(1) 0.1306(2) 0.9477(2) 0.8963(3) 0.0688(8) 1.000 . Uani d ?
S(2) 0.0267(2) 0.7622(2) 0.8898(3) 0.0687(8) 1.000 . Uani d ?
S(3) 0.2847(1) 0.7944(1) 0.6877(3) 0.0426(6) 1.000 . Uani d ?
S(4) 0.1911(1) 0.6303(2) 0.6718(2) 0.0410(5) 1.000 . Uani d ?
S(5) 0.4435(1) 0.6468(1) 0.4217(2) 0.0358(5) 1.000 . Uani d ?
S(6) 0.3423(1) 0.4836(1) 0.4066(2) 0.0381(5) 1.000 . Uani d ?
S(7) 0.5891(1) 0.5036(1) 0.1669(2) 0.0354(5) 1.000 . Uani d ?
S(8) 0.4863(1) 0.3425(1) 0.1535(2) 0.0387(5) 1.000 . Uani d ?
S(9) 0.7421(1) 0.3509(1) -0.0942(2) 0.0382(5) 1.000 . Uani d ?
S(10) 0.6415(1) 0.1919(2) -0.1102(3) 0.0465(6) 1.000 . Uani d ?
S(11) 0.8900(1) 0.2217(2) -0.3460(3) 0.0519(6) 1.000 . Uani d ?
S(12) 0.7735(2) 0.0452(2) -0.3702(4) 0.0818(9) 1.000 . Uani d ?
C(1) 0.0456(7) 0.9861(7) 0.749(1) 0.071(3) 1.000 . Uani d ?
C(2) -0.0094(8) 0.655(1) 0.804(2) 0.150(5) 1.000 . Uani d ?
C(3) 0.1752(6) 0.8247(6) 0.7914(9) 0.047(2) 1.000 . Uani d ?
C(4) 0.1317(5) 0.7510(6) 0.7861(9) 0.043(2) 1.000 . Uani d ?
C(5) 0.2830(5) 0.6703(5) 0.6037(8) 0.033(2) 1.000 . Uani d ?
C(6) 0.3498(5) 0.6075(5) 0.4914(8) 0.033(2) 1.000 . Uani d ?
C(7) 0.4855(5) 0.5315(5) 0.2826(8) 0.033(2) 1.000 . Uani d ?
C(8) 0.4389(5) 0.4587(5) 0.2784(8) 0.033(2) 1.000 . Uani d ?
C(9) 0.5806(5) 0.3783(5) 0.0857(8) 0.031(2) 1.000 . Uani d ?
C(10) 0.6465(5) 0.3133(5) -0.0261(8) 0.032(2) 1.000 . Uani d ?
C(11) 0.7876(5) 0.2320(6) -0.2290(8) 0.040(2) 1.000 . Uani d ?
C(12) 0.7423(5) 0.1625(6) -0.236(1) 0.045(2) 1.000 . Uani d ?
C(13) 0.9228(6) 0.3401(7) -0.274(1) 0.059(3) 1.000 . Uani d ?
C(14) 0.694(2) 0.003(1) -0.399(3) 0.56(1) 1.000 . Uani d ?
C(15) 0.424(2) 0.061(2) 0.014(3) 0.211(9) 1.000 . Uiso d ?
C(16) 0.476(1) 0.097(1) 0.231(2) 0.151(6) 1.000 . Uiso d ?
C(17) 0.540(1) 0.014(2) 0.126(2) 0.187(8) 1.000 . Uiso d ?
H(1) -0.0168 1.0174 0.7881 0.093 1.000 . Uiso c ?
H(2) 0.0723 1.0316 0.7049 0.093 1.000 . Uiso c ?
H(3) 0.0383 0.9294 0.6536 0.093 1.000 . Uiso c ?
H(4) -0.0229 0.6034 0.8718 0.137 1.000 . Uiso c ?
H(5) -0.0732 0.6397 0.7259 0.137 1.000 . Uiso c ?
H(6) 0.0373 0.5888 0.7195 0.137 1.000 . Uiso c ?
H(7) 0.9319 0.3650 -0.1464 0.077 1.000 . Uiso c ?
H(8) 0.9871 0.3462 -0.3054 0.077 1.000 . Uiso c ?
H(9) 0.8764 0.3965 -0.2931 0.077 1.000 . Uiso c ?
H(10) 0.6653 -0.0064 -0.3103 0.809 1.000 . Uiso c ?
H(11) 0.6356 0.0460 -0.4470 0.809 1.000 . Uiso c ?
H(12) 0.7007 -0.0602 -0.4858 0.809 1.000 . Uiso c ?

loop_
_atom_site_aniso_label
_atom_site_aniso_U_11
_atom_site_aniso_U_22
_atom_site_aniso_U_33
_atom_site_aniso_U_12
_atom_site_aniso_U_13
_atom_site_aniso_U_23
Br(1) 0.0431(6) 0.0798(9) 0.125(1) -0.0141(6) 0.0202(7) 0.0110(8)
Br(2) 0.086(1) 0.066(1) 0.202(2) -0.0278(8) 0.037(1) 0.013(1)
Br(3) 0.122(1) 0.098(1) 0.142(2) -0.049(1) 0.068(1) -0.038(1)
Br(4) 0.089(1) 0.163(2) 0.169(2) -0.043(1) -0.024(1) 0.098(1)
Ga(1) 0.0406(5) 0.0600(6) 0.0913(8) -0.0138(5) 0.0142(5) 0.0037(6)
S(1) 0.080(2) 0.049(1) 0.054(1) 0.019(1) 0.014(1) 0.000(1)
S(2) 0.041(1) 0.089(2) 0.069(2) 0.011(1) 0.029(1) 0.023(1)
S(3) 0.038(1) 0.039(1) 0.048(1) 0.0023(9) 0.0107(9) 0.0138(9)
S(4) 0.033(1) 0.043(1) 0.044(1) 0.0012(9) 0.0127(9) 0.0124(9)
S(5) 0.0314(9) 0.037(1) 0.036(1) 0.0021(8) 0.0106(8) 0.0092(8)
S(6) 0.0313(9) 0.042(1) 0.040(1) -0.0031(8) 0.0111(8) 0.0097(9)
S(7) 0.0318(9) 0.033(1) 0.040(1) 0.0016(8) 0.0116(8) 0.0115(8)
S(8) 0.0322(9) 0.034(1) 0.047(1) -0.0031(8) 0.0114(9) 0.0054(9)
S(9) 0.033(1) 0.038(1) 0.039(1) -0.0002(9) 0.0093(8) 0.0071(9)
S(10) 0.034(1) 0.039(1) 0.060(1) -0.0024(9) 0.011(1) 0.005(1)
S(11) 0.039(1) 0.058(1) 0.049(1) 0.006(1) 0.018(1) 0.009(1)
S(12) 0.067(2) 0.041(1) 0.112(2) -0.000(1) 0.032(1) -0.019(1)
C(1) 0.067(6) 0.056(6) 0.078(7) 0.021(5) 0.013(5) 0.024(5)
C(2) 0.090(7) 0.24(2) 0.11(1) -0.089(8) 0.047(7) -0.03(1)
C(3) 0.038(4) 0.047(5) 0.043(5) 0.011(4) 0.010(4) 0.008(4)
C(4) 0.023(4) 0.059(5) 0.044(5) 0.005(4) 0.007(3) 0.017(4)
C(5) 0.028(4) 0.036(4) 0.032(4) 0.001(3) 0.004(3) 0.008(3)
C(6) 0.022(3) 0.038(4) 0.034(4) 0.004(3) 0.001(3) 0.009(3)
C(7) 0.041(4) 0.017(4) 0.035(4) 0.007(3) 0.012(3) 0.007(3)
C(8) 0.028(4) 0.037(4) 0.030(4) 0.008(3) 0.008(3) 0.015(3)
C(9) 0.021(3) 0.040(4) 0.033(4) 0.001(3) -0.000(3) 0.017(3)
C(10) 0.030(4) 0.029(4) 0.031(4) 0.000(3) 0.003(3) 0.006(3)
C(11) 0.031(4) 0.058(5) 0.023(4) 0.013(4) -0.001(3) 0.014(4)
C(12) 0.029(4) 0.042(5) 0.061(5) -0.004(3) 0.008(4) 0.009(4)
C(13) 0.038(4) 0.074(6) 0.069(6) -0.016(4) 0.015(4) 0.018(5)
C(14) 0.61(2) 0.26(1) 0.71(3) -0.35(1) 0.56(2) -0.36(2)

loop_
_atom_type_symbol
_atom_type_oxidation_number
_atom_type_number_in_cell
_atom_type_scat_dispersion_real
_atom_type_scat_dispersion_imag
_atom_type_scat_source
C 0 34 0.002 0.002
;International Tables for Crystallography
(1992, Vol. C, Table 6.1.1.2)
;
S 0 24 0.110 0.124
;International Tables for Crystallography
(1992, Vol. C, Table 6.1.1.2)
;
H 0 29 0.000 0.000
;International Tables for Crystallography
(1992, Vol. C, Table 6.1.1.2)
;
Ga 0 2 0.163 1.609
;International Tables for Crystallography
(1992, Vol. C, Tables 4.2.6.8 and 6.1.1.1)
;
Cl 0 5 0.132 0.159
;International Tables for Crystallography
(1992, Vol. C, Tables 4.2.6.8 and 6.1.1.1)
;
Br 0 4 -0.374 2.456
;International Tables for Crystallography
(1992, Vol. C, Tables 4.2.6.8 and 6.1.1.1)
;

loop_
_geom_angle_atom_site_label_1
_geom_angle_atom_site_label_2
_geom_angle_atom_site_label_3
_geom_angle
_geom_angle_site_symmetry_1
_geom_angle_site_symmetry_2
_geom_angle_site_symmetry_3
_geom_angle_publ_flag
Br(1) Ga(1) Br(2) 111.3(2) . . . ?
Br(1) Ga(1) Br(3) 109.7(2) . . . ?
Br(1) Ga(1) Br(4) 107.9(2) . . . ?
Br(2) Ga(1) Br(3) 109.2(2) . . . ?
Br(2) Ga(1) Br(4) 110.0(2) . . . ?
Br(3) Ga(1) Br(4) 108.8(2) . . . ?
C(1) S(1) C(3) 99.6(9) . . . ?
C(2) S(2) C(4) 104(1) . . . ?
C(3) S(3) C(5) 95.6(8) . . . ?
C(4) S(4) C(5) 94.8(8) . . . ?
C(6) S(5) C(7) 93.4(8) . . . ?
C(6) S(6) C(8) 93.6(8) . . . ?
C(7) S(7) C(9) 92.5(7) . . . ?
C(8) S(8) C(9) 94.4(8) . . . ?
C(10) S(9) C(11) 93.6(8) . . . ?
C(10) S(10) C(12) 96.0(8) . . . ?
C(11) S(11) C(13) 104.8(8) . . . ?
C(12) S(12) C(14) 109(2) . . . ?
S(1) C(1) H(1) 114.6 . . . no
S(1) C(1) H(2) 107.5 . . . no
S(1) C(1) H(3) 112.4 . . . no
H(1) C(1) H(2) 109.3 . . . no
H(1) C(1) H(3) 106.5 . . . no
H(2) C(1) H(3) 106.1 . . . no
S(2) C(2) H(4) 125.0 . . . no
S(2) C(2) H(5) 131.1 . . . no
S(2) C(2) H(6) 123.4 . . . no
H(4) C(2) H(5) 88.4 . . . no
H(4) C(2) H(6) 87.6 . . . no
H(5) C(2) H(6) 88.4 . . . no
S(1) C(3) S(3) 118(1) . . . ?
S(1) C(3) C(4) 124(1) . . . ?
S(3) C(3) C(4) 117(1) . . . ?
S(2) C(4) S(4) 118(1) . . . ?
S(2) C(4) C(3) 125(1) . . . ?
S(4) C(4) C(3) 117(1) . . . ?
S(3) C(5) S(4) 115.3(8) . . . ?
S(3) C(5) C(6) 123(1) . . . ?
S(4) C(5) C(6) 122(1) . . . ?
S(5) C(6) S(6) 116.8(8) . . . ?
S(5) C(6) C(5) 122(1) . . . ?
S(6) C(6) C(5) 121(1) . . . ?
S(5) C(7) S(7) 124(1) . . . ?
S(5) C(7) C(8) 117(1) . . . ?
S(7) C(7) C(8) 119(1) . . . ?
S(6) C(8) S(8) 124(1) . . . ?
S(6) C(8) C(7) 119(1) . . . ?
S(8) C(8) C(7) 117(1) . . . ?
S(7) C(9) S(8) 116.9(8) . . . ?
S(7) C(9) C(10) 121(1) . . . ?
S(8) C(9) C(10) 122(1) . . . ?
S(9) C(10) S(10) 115.2(8) . . . ?
S(9) C(10) C(9) 121(1) . . . ?
S(10) C(10) C(9) 123(1) . . . ?
S(9) C(11) S(11) 116(1) . . . ?
S(9) C(11) C(12) 118(1) . . . ?
S(11) C(11) C(12) 126(1) . . . ?
S(10) C(12) S(12) 120(1) . . . ?
S(10) C(12) C(11) 117(1) . . . ?
S(12) C(12) C(11) 123(1) . . . ?
S(11) C(13) H(7) 115.7 . . . no
S(11) C(13) H(8) 118.4 . . . no
S(11) C(13) H(9) 116.4 . . . no
H(7) C(13) H(8) 97.5 . . . no
H(7) C(13) H(9) 100.3 . . . no
H(8) C(13) H(9) 105.7 . . . no
S(12) C(14) H(10) 118.0 . . . no
S(12) C(14) H(11) 111.9 . . . no
S(12) C(14) H(12) 116.1 . . . no
H(10) C(14) H(11) 102.6 . . . no
H(10) C(14) H(12) 106.7 . . . no
H(11) C(14) H(12) 99.2 . . . no
C(16) C(15) C(17) 132(4) . . . ?
Cl(1) C(16) C(15) 59(3) . . . ?
Cl(1) C(16) C(17) 127(4) . . . ?
C(15) C(16) C(17) 68(3) . . . ?
C(15) C(17) C(16) 160(5) 2_655 2_655 2_655 ?

loop_
_geom_bond_atom_site_label_1
_geom_bond_atom_site_label_2
_geom_bond_distance
_geom_bond_site_symmetry_1
_geom_bond_site_symmetry_2
_geom_bond_publ_flag
Br(1) Ga(1) 2.276(3) . . ?
Br(2) Ga(1) 2.226(5) . . ?
Br(3) Ga(1) 2.234(5) . . ?
Br(4) Ga(1) 2.272(6) . . ?
Cl(1) C(16) 1.82(7) . . ?
S(1) C(1) 1.79(2) . . ?
S(1) C(3) 1.74(2) . . ?
S(2) C(2) 1.69(3) . . ?
S(2) C(4) 1.74(2) . . ?
S(3) C(3) 1.74(2) . . ?
S(3) C(5) 1.74(2) . . ?
S(4) C(4) 1.78(2) . . ?
S(4) C(5) 1.73(2) . . ?
S(5) C(6) 1.75(2) . . ?
S(5) C(7) 1.75(1) . . ?
S(6) C(6) 1.75(2) . . ?
S(6) C(8) 1.72(2) . . ?
S(7) C(7) 1.73(2) . . ?
S(7) C(9) 1.77(2) . . ?
S(8) C(8) 1.73(2) . . ?
S(8) C(9) 1.72(2) . . ?
S(9) C(10) 1.75(2) . . ?
S(9) C(11) 1.78(2) . . ?
S(10) C(10) 1.71(2) . . ?
S(10) C(12) 1.75(2) . . ?
S(11) C(11) 1.77(2) . . ?
S(11) C(13) 1.80(2) . . ?
S(12) C(12) 1.74(2) . . ?
S(12) C(14) 1.38(5) . . ?
C(1) H(1) 0.93 . . no
C(1) H(2) 0.99 . . no
C(1) H(3) 1.00 . . no
C(2) H(4) 1.11 . . no
C(2) H(5) 1.11 . . no
C(2) H(6) 1.12 . . no
C(3) C(4) 1.33(2) . . ?
C(5) C(6) 1.37(2) . . ?
C(7) C(8) 1.35(2) . . ?
C(9) C(10) 1.37(2) . . ?
C(11) C(12) 1.29(2) . . ?
C(13) H(7) 1.06 . . no
C(13) H(8) 1.00 . . no
C(13) H(9) 0.96 . . no
C(14) H(10) 0.94 . . no
C(14) H(11) 1.04 . . no
C(14) H(12) 0.99 . . no
C(15) C(16) 1.94(6) . . ?
C(15) C(17) 1.41(5) . . ?
C(16) C(17) 1.44(5) . . ?

loop_
_geom_contact_atom_site_label_1
_geom_contact_atom_site_label_2
_geom_contact_distance
_geom_contact_site_symmetry_1
_geom_contact_site_symmetry_2
_geom_contact_publ_flag
Br(1) S(5) 3.365(5) . . no
Br(1) S(7) 3.503(5) . . no
Br(2) H(2) 2.6044 . 2_676 no
Br(2) H(12) 2.8948 . 1_566 no
Br(2) C(1) 3.49(2) . 2_676 no
Br(3) H(4) 3.0210 . 1_654 no
Br(3) S(9) 3.527(6) . . no
Br(4) H(5) 2.6612 . 1_655 no
Br(4) H(8) 2.9456 . 2_765 no
Cl(1) H(10) 2.7790 . 2_655 no
Cl(1) C(14) 3.55(9) . 2_655 no
S(5) C(8) 3.47(2) . 2_666 no
S(6) C(7) 3.50(2) . 2_666 no
S(7) C(9) 3.57(2) . 2_665 no
S(9) C(4) 3.54(2) . 2_666 no
S(11) H(3) 2.9833 . 2_665 no
S(11) C(5) 3.56(2) . 2_665 no
C(5) C(9) 3.32(2) . 2_666 no
C(6) C(7) 3.54(2) . 2_666 no
C(6) C(8) 3.55(2) . 2_666 no
C(16) H(10) 2.8344 . 2_655 no
H(4) H(7) 2.5839 . 2_666 no

loop_
_geom_torsion_atom_site_label_1
_geom_torsion_atom_site_label_2
_geom_torsion_atom_site_label_3
_geom_torsion_atom_site_label_4
_geom_torsion_site_symmetry_1
_geom_torsion_site_symmetry_2
_geom_torsion_site_symmetry_3
_geom_torsion_site_symmetry_4
_geom_torsion
_geom_torsion_publ_flag
Cl(1) C(16) C(15) C(17) . . . . -175(7) no
Cl(1) C(16) C(17) C(15) . . . . 4(17) no
S(1) C(3) S(3) C(5) . . . . -176(1) no
S(1) C(3) C(4) S(2) . . . . -3(3) no
S(1) C(3) C(4) S(4) . . . . -180(1) no
S(2) C(4) S(4) C(5) . . . . 180(1) no
S(2) C(4) C(3) S(3) . . . . 176(1) no
S(3) C(3) S(1) C(1) . . . . 98(1) no
S(3) C(3) C(4) S(4) . . . . -0(2) no
S(3) C(5) S(4) C(4) . . . . 7(1) no
S(3) C(5) C(6) S(5) . . . . -0(2) no
S(3) C(5) C(6) S(6) . . . . -178.2(9) no
S(4) C(4) S(2) C(2) . . . . -17(2) no
S(4) C(5) S(3) C(3) . . . . -7(1) no
S(4) C(5) C(6) S(5) . . . . -179.8(9) no
S(4) C(5) C(6) S(6) . . . . 2(2) no
S(5) C(6) S(6) C(8) . . . . -2(1) no
S(5) C(7) S(7) C(9) . . . . 175(1) no
S(5) C(7) C(8) S(6) . . . . 1(2) no
S(5) C(7) C(8) S(8) . . . . -174.9(9) no
S(6) C(6) S(5) C(7) . . . . 2(1) no
S(6) C(8) S(8) C(9) . . . . -175(1) no
S(6) C(8) C(7) S(7) . . . . 174.4(9) no
S(7) C(7) S(5) C(6) . . . . -175(1) no
S(7) C(7) C(8) S(8) . . . . -1(2) no
S(7) C(9) S(8) C(8) . . . . 1(1) no
S(7) C(9) C(10) S(9) . . . . -0(2) no
S(7) C(9) C(10) S(10) . . . . -179.4(9) no
S(8) C(8) S(6) C(6) . . . . 176(1) no
S(8) C(9) S(7) C(7) . . . . -2(1) no
S(8) C(9) C(10) S(9) . . . . 180.0(9) no
S(8) C(9) C(10) S(10) . . . . 1(2) no
S(9) C(10) S(10) C(12) . . . . -1(1) no
S(9) C(11) S(11) C(13) . . . . 5(1) no
S(9) C(11) C(12) S(10) . . . . -1(2) no
S(9) C(11) C(12) S(12) . . . . 176(1) no
S(10) C(10) S(9) C(11) . . . . 0(1) no
S(10) C(12) S(12) C(14) . . . . 21(4) no
S(10) C(12) C(11) S(11) . . . . -179(1) no
S(11) C(11) S(9) C(10) . . . . 178(1) no
S(11) C(11) C(12) S(12) . . . . -2(3) no
S(12) C(12) S(10) C(10) . . . . -176(1) no
C(1) S(1) C(3) C(4) . . . . -83(2) no
C(2) S(2) C(4) C(3) . . . . 167(2) no
C(3) S(3) C(5) C(6) . . . . 173(2) no
C(3) C(4) S(4) C(5) . . . . -4(2) no
C(4) S(4) C(5) C(6) . . . . -173(1) no
C(4) C(3) S(3) C(5) . . . . 4(2) no
C(5) C(6) S(5) C(7) . . . . -176(2) no
C(5) C(6) S(6) C(8) . . . . 177(1) no
C(6) S(5) C(7) C(8) . . . . -1(1) no
C(6) S(6) C(8) C(7) . . . . 1(1) no
C(7) S(7) C(9) C(10) . . . . 178(1) no
C(7) C(8) S(8) C(9) . . . . -0(1) no
C(8) S(8) C(9) C(10) . . . . -179(1) no
C(8) C(7) S(7) C(9) . . . . 2(1) no
C(9) C(10) S(9) C(11) . . . . -179(1) no
C(9) C(10) S(10) C(12) . . . . 179(2) no
C(10) S(9) C(11) C(12) . . . . 0(2) no
C(10) S(10) C(12) C(11) . . . . 1(2) no
C(11) C(12) S(12) C(14) . . . . -155(4) no
C(12) C(11) S(11) C(13) . . . . -177(2) no
